data_7013118
loop_
_publ_author_name
'Sarsfield, Mark J.'
'Steele, Helen'
'Helliwell, Madeleine'
'Teat, Simon J.'

_publ_section_title
;
 Uranyl bis-iminophosphorane complexes with in- and out-of-plane
 equatorial coordinationElectronic supplementary information (ESI)
 available: Variable temperature 1H NMR spectra; Raman spectra; solid
 state diffuse reflectance electronic absorption spectra; luminescence
 spectra; interatomic distances of the optimised structures of 1* and
 2* from molecular modelling calculations. See
 http://www.rsc.org/suppdata/dt/b3/b304602h/
;
_journal_issue 17
_journal_name_full 'Dalton Transactions'
_journal_page_first 3443
_journal_paper_doi 10.1039/b304602h
_journal_year 2003
_chemical_formula_sum 'C40.5 H61 N3 O2 P2 Si4 U'
_chemical_formula_weight 1034.25
_chemical_name_systematic
;
?
;
_space_group_IT_number 2
_symmetry_cell_setting triclinic
_symmetry_space_group_name_Hall '-P 1'
_symmetry_space_group_name_H-M 'P -1'
_atom_sites_solution_hydrogens geom
_atom_sites_solution_primary direct
_atom_sites_solution_secondary difmap
_audit_creation_method SHELXL-97
_cell_angle_alpha 84.831(2)
_cell_angle_beta 83.767(2)
_cell_angle_gamma 77.728(2)
_cell_formula_units_Z 2
_cell_length_a 10.2914(13)
_cell_length_b 12.7639(16)
_cell_length_c 17.868(2)
_cell_measurement_reflns_used 7413
_cell_measurement_temperature 100(2)
_cell_measurement_theta_max 28.03
_cell_measurement_theta_min 2.24
_cell_volume 2274.5(5)
_computing_cell_refinement 'Bruker SMART'
_computing_data_collection 'Bruker SMART'
_computing_data_reduction 'Bruker SAINT'
_computing_molecular_graphics 'Bruker SHELXTL'
_computing_publication_material 'Bruker SHELXTL'
_computing_structure_refinement 'SHELXL-97 (Sheldrick, 1997)'
_computing_structure_solution 'SHELXS-97 (Sheldrick, 1990)'
_diffrn_ambient_temperature 100(2)
_diffrn_measured_fraction_theta_full 0.920
_diffrn_measured_fraction_theta_max 0.920
_diffrn_measurement_device_type 'CCD area detector'
_diffrn_measurement_method 'phi and omega scans'
_diffrn_radiation_monochromator graphite
_diffrn_radiation_source 'fine-focus sealed tube'
_diffrn_radiation_type MoK\a
_diffrn_radiation_wavelength 0.71073
_diffrn_reflns_av_R_equivalents 0.0297
_diffrn_reflns_av_sigmaI/netI 0.0490
_diffrn_reflns_limit_h_max 13
_diffrn_reflns_limit_h_min -13
_diffrn_reflns_limit_k_max 16
_diffrn_reflns_limit_k_min -16
_diffrn_reflns_limit_l_max 23
_diffrn_reflns_limit_l_min -23
_diffrn_reflns_number 19949
_diffrn_reflns_theta_full 28.32
_diffrn_reflns_theta_max 28.32
_diffrn_reflns_theta_min 2.34
_exptl_absorpt_coefficient_mu 3.780
_exptl_absorpt_correction_T_max 0.488
_exptl_absorpt_correction_T_min 0.488
_exptl_absorpt_correction_type multi-scan
_exptl_absorpt_process_details SADABS
_exptl_crystal_colour orange
_exptl_crystal_density_diffrn 1.510
_exptl_crystal_density_method 'not measured'
_exptl_crystal_description cubic
_exptl_crystal_F_000 1038
_exptl_crystal_size_max 0.20
_exptl_crystal_size_mid 0.20
_exptl_crystal_size_min 0.20
_refine_diff_density_max 1.194
_refine_diff_density_min -0.764
_refine_diff_density_rms 0.120
_refine_ls_extinction_method none
_refine_ls_goodness_of_fit_ref 1.030
_refine_ls_hydrogen_treatment mixed
_refine_ls_matrix_type full
_refine_ls_number_parameters 503
_refine_ls_number_reflns 10410
_refine_ls_number_restraints 0
_refine_ls_restrained_S_all 1.030
_refine_ls_R_factor_all 0.0344
_refine_ls_R_factor_gt 0.0291
_refine_ls_shift/su_max 0.003
_refine_ls_shift/su_mean 0.000
_refine_ls_structure_factor_coef Fsqd
_refine_ls_weighting_details 'calc w=1/[\s^2^(Fo^2^)+(0.0296P)^2^+0.2641P] where P=(Fo^2^+2Fc^2^)/3'
_refine_ls_weighting_scheme calc
_refine_ls_wR_factor_gt 0.0640
_refine_ls_wR_factor_ref 0.0663
_reflns_number_gt 9423
_reflns_number_total 10410
_reflns_threshold_expression >2sigma(I)
_cod_data_source_file b304602h.txt
_cod_data_source_block s1364abs
_cod_depositor_comments
;
The following automatic conversions were performed:
'_symmetry_cell_setting' value 'Triclinic' changed to 'triclinic'
according to '/home/saulius/struct/CIF-dictionaries/cif_core.dic'
dictionary named 'cif_core.dic' version 2.4.1 from 2010-06-29.

Automatic conversion script
Id: cif_fix_enum 1527 2010-12-29 10:47:43Z saulius 
;
_cod_original_sg_symbol_H-M P-1
_cod_original_formula_sum 'C40.50 H61 N3 O2 P2 Si4 U'
_cod_database_code 7013118

loop_
_symmetry_equiv_pos_as_xyz
'x, y, z'
'-x, -y, -z'

loop_
_atom_site_label
_atom_site_type_symbol
_atom_site_fract_x
_atom_site_fract_y
_atom_site_fract_z
_atom_site_U_iso_or_equiv
_atom_site_adp_type
_atom_site_occupancy
_atom_site_symmetry_multiplicity
_atom_site_calc_flag
_atom_site_refinement_flags
_atom_site_disorder_assembly
_atom_site_disorder_group
U1 U 0.605763(11) 0.676326(9) 0.720257(6) 0.01080(4) Uani 1 1 d . . .
O1 O 0.4586(2) 0.69633(17) 0.67300(12) 0.0161(5) Uani 1 1 d . . .
O2 O 0.7509(2) 0.65913(17) 0.76994(12) 0.0147(5) Uani 1 1 d . . .
N1 N 0.6344(3) 0.4930(2) 0.72376(15) 0.0140(5) Uani 1 1 d . . .
N2 N 0.4949(3) 0.7899(2) 0.82491(14) 0.0126(5) Uani 1 1 d . . .
N3 N 0.7321(3) 0.7538(2) 0.61025(14) 0.0121(5) Uani 1 1 d . . .
C1 C 0.5795(3) 0.8919(2) 0.70024(17) 0.0109(6) Uani 1 1 d . . .
H1 H 0.503(4) 0.900(3) 0.674(2) 0.031(11) Uiso 1 1 d . . .
P1 P 0.72364(8) 0.87058(6) 0.63910(4) 0.01101(16) Uani 1 1 d . . .
P2 P 0.53292(8) 0.90243(6) 0.79559(4) 0.01078(16) Uani 1 1 d . . .
Si1 Si 0.51105(10) 0.42446(8) 0.70900(6) 0.0220(2) Uani 1 1 d . . .
Si2 Si 0.78463(9) 0.41466(7) 0.75138(5) 0.01710(19) Uani 1 1 d . . .
Si3 Si 0.42740(9) 0.73703(7) 0.90893(5) 0.01504(18) Uani 1 1 d . . .
Si4 Si 0.79905(9) 0.69034(8) 0.52913(5) 0.01690(19) Uani 1 1 d . . .
C2 C 0.3930(3) 1.0147(2) 0.81013(17) 0.0129(6) Uani 1 1 d . . .
C3 C 0.3306(3) 1.0748(3) 0.75092(18) 0.0149(6) Uani 1 1 d . . .
H3 H 0.3612 1.0588 0.7015 0.018 Uiso 1 1 calc R . .
C4 C 0.2227(3) 1.1590(3) 0.76467(19) 0.0175(7) Uani 1 1 d . . .
H4 H 0.1809 1.1983 0.7244 0.021 Uiso 1 1 calc R . .
C5 C 0.1769(3) 1.1847(3) 0.83731(19) 0.0193(7) Uani 1 1 d . . .
H5 H 0.1052 1.2416 0.8461 0.023 Uiso 1 1 calc R . .
C6 C 0.2383(3) 1.1252(3) 0.89726(19) 0.0228(8) Uani 1 1 d . . .
H6 H 0.2074 1.1416 0.9465 0.027 Uiso 1 1 calc R . .
C7 C 0.3459(3) 1.0412(3) 0.88358(18) 0.0196(7) Uani 1 1 d . . .
H7 H 0.3873 1.0020 0.9240 0.024 Uiso 1 1 calc R . .
C8 C 0.6632(3) 0.9357(2) 0.84351(17) 0.0127(6) Uani 1 1 d . . .
C9 C 0.6642(3) 1.0419(3) 0.85443(18) 0.0175(7) Uani 1 1 d . . .
H9 H 0.5955 1.0965 0.8385 0.021 Uiso 1 1 calc R . .
C10 C 0.7678(3) 1.0670(3) 0.88926(19) 0.0217(7) Uani 1 1 d . . .
H10 H 0.7678 1.1381 0.8970 0.026 Uiso 1 1 calc R . .
C11 C 0.8700(3) 0.9859(3) 0.91216(19) 0.0210(7) Uani 1 1 d . . .
H11 H 0.9396 1.0024 0.9349 0.025 Uiso 1 1 calc R . .
C12 C 0.8694(3) 0.8801(3) 0.90153(18) 0.0182(7) Uani 1 1 d . . .
H12 H 0.9389 0.8259 0.9169 0.022 Uiso 1 1 calc R . .
C13 C 0.7665(3) 0.8542(3) 0.86826(18) 0.0160(7) Uani 1 1 d . . .
H13 H 0.7658 0.7827 0.8623 0.019 Uiso 1 1 calc R . .
C14 C 0.8710(3) 0.8783(3) 0.68315(17) 0.0134(6) Uani 1 1 d . . .
C15 C 0.8903(3) 0.9768(3) 0.70227(19) 0.0179(7) Uani 1 1 d . . .
H15 H 0.8253 1.0386 0.6944 0.021 Uiso 1 1 calc R . .
C16 C 1.0052(3) 0.9831(3) 0.73272(19) 0.0204(7) Uani 1 1 d . . .
H16 H 1.0170 1.0489 0.7462 0.024 Uiso 1 1 calc R . .
C17 C 1.1035(3) 0.8916(3) 0.74336(19) 0.0204(7) Uani 1 1 d . . .
H17 H 1.1816 0.8963 0.7634 0.025 Uiso 1 1 calc R . .
C18 C 1.0858(3) 0.7943(3) 0.72435(18) 0.0185(7) Uani 1 1 d . . .
H18 H 1.1519 0.7331 0.7316 0.022 Uiso 1 1 calc R . .
C19 C 0.9694(3) 0.7865(3) 0.69437(17) 0.0149(6) Uani 1 1 d . . .
H19 H 0.9573 0.7202 0.6819 0.018 Uiso 1 1 calc R . .
C20 C 0.7170(3) 0.9753(2) 0.56332(17) 0.0132(6) Uani 1 1 d . . .
C21 C 0.8288(4) 0.9777(3) 0.5135(2) 0.0325(10) Uani 1 1 d . . .
H21 H 0.9071 0.9271 0.5203 0.039 Uiso 1 1 calc R . .
C22 C 0.8255(4) 1.0548(3) 0.4537(2) 0.0337(10) Uani 1 1 d . . .
H22 H 0.9013 1.0553 0.4203 0.040 Uiso 1 1 calc R . .
C23 C 0.7110(3) 1.1306(3) 0.44325(19) 0.0222(8) Uani 1 1 d . . .
H23 H 0.7089 1.1832 0.4036 0.027 Uiso 1 1 calc R . .
C24 C 0.6002(4) 1.1273(3) 0.4923(2) 0.0383(11) Uani 1 1 d . . .
H24 H 0.5218 1.1774 0.4853 0.046 Uiso 1 1 calc R . .
C25 C 0.6025(4) 1.0509(3) 0.5522(2) 0.0320(10) Uani 1 1 d . . .
H25 H 0.5262 1.0505 0.5852 0.038 Uiso 1 1 calc R . .
C26 C 0.4518(4) 0.5904(3) 0.8990(2) 0.0359(10) Uani 1 1 d . . .
H26A H 0.4128 0.5786 0.8549 0.054 Uiso 1 1 calc R . .
H26B H 0.4097 0.5575 0.9428 0.054 Uiso 1 1 calc R . .
H26C H 0.5456 0.5594 0.8942 0.054 Uiso 1 1 calc R . .
C27 C 0.5123(4) 0.7600(3) 0.99112(19) 0.0273(9) Uani 1 1 d . . .
H27A H 0.6063 0.7312 0.9827 0.041 Uiso 1 1 calc R . .
H27B H 0.4763 0.7250 1.0360 0.041 Uiso 1 1 calc R . .
H27C H 0.4980 0.8358 0.9970 0.041 Uiso 1 1 calc R . .
C28 C 0.2444(3) 0.7891(3) 0.92755(19) 0.0238(8) Uani 1 1 d . . .
H28A H 0.2275 0.8656 0.9307 0.036 Uiso 1 1 calc R . .
H28B H 0.2123 0.7561 0.9743 0.036 Uiso 1 1 calc R . .
H28C H 0.1992 0.7726 0.8873 0.036 Uiso 1 1 calc R . .
C29 C 0.7593(4) 0.7707(3) 0.4387(2) 0.0319(9) Uani 1 1 d . . .
H29A H 0.6698 0.8121 0.4444 0.048 Uiso 1 1 calc R . .
H29B H 0.7672 0.7231 0.3991 0.048 Uiso 1 1 calc R . .
H29C H 0.8206 0.8181 0.4263 0.048 Uiso 1 1 calc R . .
C30 C 0.9850(3) 0.6517(3) 0.5236(2) 0.0249(8) Uani 1 1 d . . .
H30A H 1.0216 0.7153 0.5204 0.037 Uiso 1 1 calc R . .
H30B H 1.0174 0.6124 0.4797 0.037 Uiso 1 1 calc R . .
H30C H 1.0116 0.6076 0.5680 0.037 Uiso 1 1 calc R . .
C31 C 0.7232(4) 0.5702(3) 0.5315(2) 0.0231(8) Uani 1 1 d . . .
H31A H 0.7491 0.5228 0.5745 0.035 Uiso 1 1 calc R . .
H31B H 0.7537 0.5335 0.4862 0.035 Uiso 1 1 calc R . .
H31C H 0.6277 0.5923 0.5349 0.035 Uiso 1 1 calc R . .
C32 C 0.9375(3) 0.4631(3) 0.7081(2) 0.0230(8) Uani 1 1 d . . .
H32A H 0.9377 0.4694 0.6542 0.034 Uiso 1 1 calc R . .
H32B H 1.0158 0.4127 0.7223 0.034 Uiso 1 1 calc R . .
H32C H 0.9373 0.5320 0.7258 0.034 Uiso 1 1 calc R . .
C33 C 0.7869(4) 0.4035(3) 0.8560(2) 0.0273(8) Uani 1 1 d . . .
H33A H 0.7852 0.4729 0.8732 0.041 Uiso 1 1 calc R . .
H33B H 0.8665 0.3544 0.8697 0.041 Uiso 1 1 calc R . .
H33C H 0.7100 0.3773 0.8789 0.041 Uiso 1 1 calc R . .
C34 C 0.8230(4) 0.2740(3) 0.7206(3) 0.0330(9) Uani 1 1 d . . .
H34A H 0.7478 0.2410 0.7356 0.049 Uiso 1 1 calc R . .
H34B H 0.8997 0.2334 0.7438 0.049 Uiso 1 1 calc R . .
H34C H 0.8411 0.2756 0.6667 0.049 Uiso 1 1 calc R . .
C35 C 0.4808(4) 0.3310(3) 0.7933(2) 0.0282(9) Uani 1 1 d . . .
H35A H 0.5645 0.2882 0.8069 0.042 Uiso 1 1 calc R . .
H35B H 0.4246 0.2849 0.7812 0.042 Uiso 1 1 calc R . .
H35C H 0.4378 0.3721 0.8348 0.042 Uiso 1 1 calc R . .
C36 C 0.5518(5) 0.3475(4) 0.6225(2) 0.0446(12) Uani 1 1 d . . .
H36A H 0.5591 0.3963 0.5788 0.067 Uiso 1 1 calc R . .
H36B H 0.4822 0.3095 0.6180 0.067 Uiso 1 1 calc R . .
H36C H 0.6349 0.2970 0.6261 0.067 Uiso 1 1 calc R . .
C37 C 0.3418(4) 0.5093(3) 0.6975(3) 0.0443(12) Uani 1 1 d . . .
H37A H 0.3171 0.5568 0.7377 0.066 Uiso 1 1 calc R . .
H37B H 0.2780 0.4639 0.6989 0.066 Uiso 1 1 calc R . .
H37C H 0.3432 0.5507 0.6499 0.066 Uiso 1 1 calc R . .
C1S C -0.0794(5) 0.5796(4) 0.9815(3) 0.0430(11) Uani 1 1 d . . .
C2S C 0.1066(5) 0.5038(4) 0.8886(3) 0.0500(13) Uani 1 1 d . . .
C3S C 0.0009(9) 0.5803(7) 0.9018(6) 0.042(2) Uani 0.50 1 d P . .
C4S C 0.0263(8) 0.5042(8) 0.9694(5) 0.041(2) Uani 0.50 1 d P . .
C5S C 0.1527(8) 0.4243(7) 0.9414(5) 0.037(2) Uani 0.50 1 d P . .

loop_
_atom_site_aniso_label
_atom_site_aniso_U_11
_atom_site_aniso_U_22
_atom_site_aniso_U_33
_atom_site_aniso_U_23
_atom_site_aniso_U_13
_atom_site_aniso_U_12
U1 0.01258(6) 0.00765(6) 0.01181(6) -0.00023(4) -0.00176(4) -0.00115(4)
O1 0.0176(12) 0.0123(11) 0.0189(12) 0.0017(9) -0.0062(9) -0.0029(9)
O2 0.0150(11) 0.0134(11) 0.0158(11) -0.0023(9) -0.0024(9) -0.0018(9)
N1 0.0163(13) 0.0093(13) 0.0168(14) -0.0007(10) -0.0021(11) -0.0032(11)
N2 0.0143(13) 0.0088(13) 0.0146(13) 0.0002(10) 0.0005(10) -0.0033(10)
N3 0.0144(13) 0.0090(13) 0.0120(13) -0.0019(10) 0.0010(10) -0.0011(10)
C1 0.0119(15) 0.0094(15) 0.0112(15) -0.0015(11) -0.0003(12) -0.0021(12)
P1 0.0108(4) 0.0098(4) 0.0111(4) 0.0006(3) 0.0004(3) -0.0001(3)
P2 0.0119(4) 0.0091(4) 0.0106(4) -0.0008(3) -0.0004(3) -0.0006(3)
Si1 0.0237(5) 0.0136(5) 0.0314(6) 0.0018(4) -0.0117(4) -0.0068(4)
Si2 0.0164(5) 0.0102(4) 0.0233(5) 0.0004(4) -0.0034(4) 0.0005(4)
Si3 0.0163(4) 0.0147(5) 0.0125(4) 0.0017(3) 0.0015(3) -0.0022(4)
Si4 0.0174(5) 0.0189(5) 0.0122(4) -0.0038(4) 0.0008(3) 0.0013(4)
C2 0.0127(15) 0.0097(15) 0.0162(16) -0.0009(12) -0.0010(12) -0.0022(12)
C3 0.0164(16) 0.0164(16) 0.0115(15) -0.0034(12) 0.0003(12) -0.0021(13)
C4 0.0160(16) 0.0149(16) 0.0197(17) 0.0013(13) -0.0037(13) 0.0013(13)
C5 0.0139(16) 0.0155(17) 0.0270(19) -0.0043(14) -0.0007(14) 0.0010(13)
C6 0.0260(19) 0.0220(19) 0.0167(17) -0.0041(14) 0.0041(14) 0.0018(15)
C7 0.0226(18) 0.0201(18) 0.0132(16) 0.0012(13) -0.0018(13) 0.0014(14)
C8 0.0139(15) 0.0123(15) 0.0118(15) -0.0011(12) 0.0015(12) -0.0035(12)
C9 0.0197(17) 0.0132(16) 0.0190(17) -0.0013(13) -0.0033(13) -0.0008(13)
C10 0.0265(19) 0.0192(18) 0.0227(18) -0.0044(14) -0.0029(15) -0.0102(15)
C11 0.0214(18) 0.028(2) 0.0165(17) -0.0027(14) -0.0045(14) -0.0087(15)
C12 0.0200(17) 0.0184(17) 0.0150(16) -0.0002(13) -0.0032(13) -0.0007(14)
C13 0.0143(16) 0.0160(16) 0.0171(16) -0.0025(13) 0.0015(13) -0.0025(13)
C14 0.0133(15) 0.0136(16) 0.0132(15) 0.0003(12) 0.0001(12) -0.0032(12)
C15 0.0168(16) 0.0125(16) 0.0224(17) 0.0025(13) 0.0001(13) -0.0013(13)
C16 0.0213(18) 0.0171(17) 0.0245(18) -0.0014(14) -0.0040(14) -0.0072(14)
C17 0.0167(17) 0.0242(19) 0.0219(18) 0.0028(14) -0.0042(14) -0.0083(14)
C18 0.0141(16) 0.0196(18) 0.0190(17) 0.0061(13) -0.0030(13) 0.0004(13)
C19 0.0176(16) 0.0147(16) 0.0113(15) 0.0004(12) 0.0013(12) -0.0029(13)
C20 0.0165(16) 0.0116(15) 0.0107(15) 0.0007(12) 0.0002(12) -0.0025(12)
C21 0.0142(18) 0.035(2) 0.037(2) 0.0197(18) 0.0069(16) 0.0081(16)
C22 0.0190(19) 0.040(2) 0.033(2) 0.0198(18) 0.0087(16) -0.0021(17)
C23 0.0241(18) 0.0207(18) 0.0199(18) 0.0100(14) -0.0033(14) -0.0042(15)
C24 0.026(2) 0.037(2) 0.036(2) 0.0225(19) 0.0068(17) 0.0136(18)
C25 0.023(2) 0.033(2) 0.027(2) 0.0147(17) 0.0129(16) 0.0087(17)
C26 0.043(3) 0.020(2) 0.040(2) 0.0044(17) 0.0168(19) -0.0080(18)
C27 0.0199(18) 0.047(3) 0.0137(17) 0.0056(16) -0.0018(14) -0.0082(17)
C28 0.0171(17) 0.035(2) 0.0181(17) 0.0043(15) 0.0001(14) -0.0060(16)
C29 0.028(2) 0.049(3) 0.0149(18) 0.0034(17) 0.0013(15) -0.0035(19)
C30 0.0200(18) 0.030(2) 0.0229(19) -0.0080(15) 0.0019(14) -0.0007(15)
C31 0.0264(19) 0.0232(19) 0.0201(18) -0.0101(14) -0.0046(15) -0.0009(15)
C32 0.0192(18) 0.0191(18) 0.0273(19) -0.0010(15) 0.0001(15) 0.0020(14)
C33 0.0210(18) 0.032(2) 0.027(2) 0.0065(16) -0.0055(15) -0.0026(16)
C34 0.025(2) 0.0147(18) 0.056(3) -0.0032(18) -0.0024(19) 0.0036(15)
C35 0.0246(19) 0.0146(18) 0.047(2) 0.0051(16) -0.0088(17) -0.0076(15)
C36 0.067(3) 0.035(3) 0.043(3) -0.010(2) -0.017(2) -0.028(2)
C37 0.024(2) 0.026(2) 0.087(4) 0.017(2) -0.024(2) -0.0137(18)
C1S 0.045(3) 0.033(3) 0.057(3) -0.012(2) -0.020(2) -0.010(2)
C2S 0.054(3) 0.059(3) 0.044(3) -0.008(2) 0.000(2) -0.029(3)
C3S 0.043(5) 0.028(5) 0.058(6) 0.005(4) -0.029(5) -0.007(4)
C4S 0.029(5) 0.053(6) 0.053(6) -0.023(5) 0.007(4) -0.029(4)
C5S 0.033(5) 0.033(5) 0.048(5) -0.010(4) -0.020(4) -0.003(4)

loop_
_atom_type_symbol
_atom_type_description
_atom_type_scat_dispersion_real
_atom_type_scat_dispersion_imag
_atom_type_scat_source
C C 0.0033 0.0016 'International Tables Vol C Tables 4.2.6.8 and 6.1.1.4'
H H 0.0000 0.0000 'International Tables Vol C Tables 4.2.6.8 and 6.1.1.4'
N N 0.0061 0.0033 'International Tables Vol C Tables 4.2.6.8 and 6.1.1.4'
O O 0.0106 0.0060 'International Tables Vol C Tables 4.2.6.8 and 6.1.1.4'
Si Si 0.0817 0.0704 'International Tables Vol C Tables 4.2.6.8 and 6.1.1.4'
P P 0.1023 0.0942 'International Tables Vol C Tables 4.2.6.8 and 6.1.1.4'
U U -9.6767 9.6646 'International Tables Vol C Tables 4.2.6.8 and 6.1.1.4'

loop_
_geom_angle_atom_site_label_1
_geom_angle_atom_site_label_2
_geom_angle_atom_site_label_3
_geom_angle
_geom_angle_site_symmetry_1
_geom_angle_site_symmetry_3
_geom_angle_publ_flag
O1 U1 O2 178.16(10) . . ?
O1 U1 N1 92.61(10) . . ?
O2 U1 N1 88.56(10) . . ?
O1 U1 N3 92.88(9) . . ?
O2 U1 N3 87.96(9) . . ?
N1 U1 N3 113.53(9) . . ?
O1 U1 N2 93.61(9) . . ?
O2 U1 N2 84.55(9) . . ?
N1 U1 N2 125.11(9) . . ?
N3 U1 N2 120.51(8) . . ?
O1 U1 C1 85.46(10) . . ?
O2 U1 C1 93.52(10) . . ?
N1 U1 C1 173.92(9) . . ?
N3 U1 C1 60.90(9) . . ?
N2 U1 C1 60.83(9) . . ?
O1 U1 P1 98.29(7) . . ?
O2 U1 P1 81.63(7) . . ?
N1 U1 P1 142.00(7) . . ?
N3 U1 P1 30.09(6) . . ?
N2 U1 P1 90.54(6) . . ?
C1 U1 P1 33.23(7) . . ?
O1 U1 P2 95.81(7) . . ?
O2 U1 P2 82.53(7) . . ?
N1 U1 P2 153.43(7) . . ?
N3 U1 P2 91.20(6) . . ?
N2 U1 P2 29.31(6) . . ?
C1 U1 P2 32.65(6) . . ?
P1 U1 P2 61.27(2) . . ?
Si1 N1 Si2 116.61(15) . . ?
Si1 N1 U1 124.61(14) . . ?
Si2 N1 U1 118.51(13) . . ?
P2 N2 Si3 135.51(17) . . ?
P2 N2 U1 100.79(12) . . ?
Si3 N2 U1 122.68(13) . . ?
P1 N3 Si4 135.05(16) . . ?
P1 N3 U1 98.89(12) . . ?
Si4 N3 U1 126.04(13) . . ?
P2 C1 P1 139.1(2) . . ?
P2 C1 U1 89.88(12) . . ?
P1 C1 U1 88.01(12) . . ?
P2 C1 H1 110(2) . . ?
P1 C1 H1 111(2) . . ?
U1 C1 H1 93(2) . . ?
N3 P1 C1 104.35(14) . . ?
N3 P1 C14 112.07(14) . . ?
C1 P1 C14 113.04(15) . . ?
N3 P1 C20 113.18(14) . . ?
C1 P1 C20 111.17(14) . . ?
C14 P1 C20 103.31(15) . . ?
N3 P1 U1 51.02(9) . . ?
C1 P1 U1 58.75(10) . . ?
C14 P1 U1 108.35(10) . . ?
C20 P1 U1 148.17(11) . . ?
N2 P2 C1 104.86(14) . . ?
N2 P2 C8 114.18(14) . . ?
C1 P2 C8 111.55(15) . . ?
N2 P2 C2 112.19(14) . . ?
C1 P2 C2 110.16(15) . . ?
C8 P2 C2 104.03(14) . . ?
N2 P2 U1 49.90(9) . . ?
C1 P2 U1 57.47(10) . . ?
C8 P2 U1 115.89(10) . . ?
C2 P2 U1 140.03(10) . . ?
N1 Si1 C37 115.88(16) . . ?
N1 Si1 C36 112.96(18) . . ?
C37 Si1 C36 104.4(2) . . ?
N1 Si1 C35 110.28(15) . . ?
C37 Si1 C35 103.17(19) . . ?
C36 Si1 C35 109.57(19) . . ?
N1 Si2 C33 111.42(15) . . ?
N1 Si2 C34 114.53(16) . . ?
C33 Si2 C34 106.62(19) . . ?
N1 Si2 C32 114.39(14) . . ?
C33 Si2 C32 108.51(17) . . ?
C34 Si2 C32 100.58(17) . . ?
N2 Si3 C26 105.85(15) . . ?
N2 Si3 C28 113.21(14) . . ?
C26 Si3 C28 107.04(18) . . ?
N2 Si3 C27 112.14(15) . . ?
C26 Si3 C27 109.4(2) . . ?
C28 Si3 C27 108.95(17) . . ?
N3 Si4 C31 105.84(14) . . ?
N3 Si4 C30 112.26(15) . . ?
C31 Si4 C30 111.21(17) . . ?
N3 Si4 C29 115.21(16) . . ?
C31 Si4 C29 106.67(18) . . ?
C30 Si4 C29 105.60(17) . . ?
C3 C2 C7 118.5(3) . . ?
C3 C2 P2 122.4(2) . . ?
C7 C2 P2 119.1(2) . . ?
C2 C3 C4 120.5(3) . . ?
C2 C3 H3 119.7 . . ?
C4 C3 H3 119.7 . . ?
C5 C4 C3 120.6(3) . . ?
C5 C4 H4 119.7 . . ?
C3 C4 H4 119.7 . . ?
C4 C5 C6 119.6(3) . . ?
C4 C5 H5 120.2 . . ?
C6 C5 H5 120.2 . . ?
C7 C6 C5 119.8(3) . . ?
C7 C6 H6 120.1 . . ?
C5 C6 H6 120.1 . . ?
C6 C7 C2 121.0(3) . . ?
C6 C7 H7 119.5 . . ?
C2 C7 H7 119.5 . . ?
C9 C8 C13 119.3(3) . . ?
C9 C8 P2 120.8(2) . . ?
C13 C8 P2 119.9(2) . . ?
C8 C9 C10 120.3(3) . . ?
C8 C9 H9 119.9 . . ?
C10 C9 H9 119.9 . . ?
C11 C10 C9 119.6(3) . . ?
C11 C10 H10 120.2 . . ?
C9 C10 H10 120.2 . . ?
C10 C11 C12 120.3(3) . . ?
C10 C11 H11 119.9 . . ?
C12 C11 H11 119.9 . . ?
C13 C12 C11 120.6(3) . . ?
C13 C12 H12 119.7 . . ?
C11 C12 H12 119.7 . . ?
C12 C13 C8 119.9(3) . . ?
C12 C13 H13 120.1 . . ?
C8 C13 H13 120.1 . . ?
C15 C14 C19 119.6(3) . . ?
C15 C14 P1 120.3(2) . . ?
C19 C14 P1 120.0(2) . . ?
C16 C15 C14 120.1(3) . . ?
C16 C15 H15 119.9 . . ?
C14 C15 H15 119.9 . . ?
C15 C16 C17 120.2(3) . . ?
C15 C16 H16 119.9 . . ?
C17 C16 H16 119.9 . . ?
C18 C17 C16 120.1(3) . . ?
C18 C17 H17 120.0 . . ?
C16 C17 H17 120.0 . . ?
C17 C18 C19 120.4(3) . . ?
C17 C18 H18 119.8 . . ?
C19 C18 H18 119.8 . . ?
C18 C19 C14 119.6(3) . . ?
C18 C19 H19 120.2 . . ?
C14 C19 H19 120.2 . . ?
C25 C20 C21 118.6(3) . . ?
C25 C20 P1 122.1(2) . . ?
C21 C20 P1 119.2(2) . . ?
C20 C21 C22 120.5(3) . . ?
C20 C21 H21 119.7 . . ?
C22 C21 H21 119.7 . . ?
C23 C22 C21 120.5(3) . . ?
C23 C22 H22 119.8 . . ?
C21 C22 H22 119.8 . . ?
C24 C23 C22 118.7(3) . . ?
C24 C23 H23 120.6 . . ?
C22 C23 H23 120.6 . . ?
C23 C24 C25 121.3(3) . . ?
C23 C24 H24 119.4 . . ?
C25 C24 H24 119.4 . . ?
C20 C25 C24 120.4(3) . . ?
C20 C25 H25 119.8 . . ?
C24 C25 H25 119.8 . . ?
Si3 C26 H26A 109.5 . . ?
Si3 C26 H26B 109.5 . . ?
H26A C26 H26B 109.5 . . ?
Si3 C26 H26C 109.5 . . ?
H26A C26 H26C 109.5 . . ?
H26B C26 H26C 109.5 . . ?
Si3 C27 H27A 109.5 . . ?
Si3 C27 H27B 109.5 . . ?
H27A C27 H27B 109.5 . . ?
Si3 C27 H27C 109.5 . . ?
H27A C27 H27C 109.5 . . ?
H27B C27 H27C 109.5 . . ?
Si3 C28 H28A 109.5 . . ?
Si3 C28 H28B 109.5 . . ?
H28A C28 H28B 109.5 . . ?
Si3 C28 H28C 109.5 . . ?
H28A C28 H28C 109.5 . . ?
H28B C28 H28C 109.5 . . ?
Si4 C29 H29A 109.5 . . ?
Si4 C29 H29B 109.5 . . ?
H29A C29 H29B 109.5 . . ?
Si4 C29 H29C 109.5 . . ?
H29A C29 H29C 109.5 . . ?
H29B C29 H29C 109.5 . . ?
Si4 C30 H30A 109.5 . . ?
Si4 C30 H30B 109.5 . . ?
H30A C30 H30B 109.5 . . ?
Si4 C30 H30C 109.5 . . ?
H30A C30 H30C 109.5 . . ?
H30B C30 H30C 109.5 . . ?
Si4 C31 H31A 109.5 . . ?
Si4 C31 H31B 109.5 . . ?
H31A C31 H31B 109.5 . . ?
Si4 C31 H31C 109.5 . . ?
H31A C31 H31C 109.5 . . ?
H31B C31 H31C 109.5 . . ?
Si2 C32 H32A 109.5 . . ?
Si2 C32 H32B 109.5 . . ?
H32A C32 H32B 109.5 . . ?
Si2 C32 H32C 109.5 . . ?
H32A C32 H32C 109.5 . . ?
H32B C32 H32C 109.5 . . ?
Si2 C33 H33A 109.5 . . ?
Si2 C33 H33B 109.5 . . ?
H33A C33 H33B 109.5 . . ?
Si2 C33 H33C 109.5 . . ?
H33A C33 H33C 109.5 . . ?
H33B C33 H33C 109.5 . . ?
Si2 C34 H34A 109.5 . . ?
Si2 C34 H34B 109.5 . . ?
H34A C34 H34B 109.5 . . ?
Si2 C34 H34C 109.5 . . ?
H34A C34 H34C 109.5 . . ?
H34B C34 H34C 109.5 . . ?
Si1 C35 H35A 109.5 . . ?
Si1 C35 H35B 109.5 . . ?
H35A C35 H35B 109.5 . . ?
Si1 C35 H35C 109.5 . . ?
H35A C35 H35C 109.5 . . ?
H35B C35 H35C 109.5 . . ?
Si1 C36 H36A 109.5 . . ?
Si1 C36 H36B 109.5 . . ?
H36A C36 H36B 109.5 . . ?
Si1 C36 H36C 109.5 . . ?
H36A C36 H36C 109.5 . . ?
H36B C36 H36C 109.5 . . ?
Si1 C37 H37A 109.5 . . ?
Si1 C37 H37B 109.5 . . ?
H37A C37 H37B 109.5 . . ?
Si1 C37 H37C 109.5 . . ?
H37A C37 H37C 109.5 . . ?
H37B C37 H37C 109.5 . . ?
C4S C1S C4S 51.7(7) . 2_567 ?
C4S C1S C5S 116.3(7) . 2_567 ?
C4S C1S C5S 64.5(5) 2_567 2_567 ?
C4S C1S C3S 61.8(6) . . ?
C4S C1S C3S 113.5(6) 2_567 . ?
C5S C1S C3S 178.0(6) 2_567 . ?
C3S C2S C5S 123.4(7) . . ?
C3S C2S C4S 61.0(6) . . ?
C5S C2S C4S 62.4(6) . . ?
C2S C3S C4S 68.5(6) . . ?
C2S C3S C1S 118.8(7) . . ?
C4S C3S C1S 50.4(5) . . ?
C4S C4S C1S 67.5(9) 2_567 . ?
C4S C4S C1S 60.8(9) 2_567 2_567 ?
C1S C4S C1S 128.3(7) . 2_567 ?
C4S C4S C3S 135.3(14) 2_567 . ?
C1S C4S C3S 67.9(7) . . ?
C1S C4S C3S 163.9(8) 2_567 . ?
C4S C4S C5S 122.3(14) 2_567 . ?
C1S C4S C5S 170.2(9) . . ?
C1S C4S C5S 61.5(6) 2_567 . ?
C3S C4S C5S 102.3(7) . . ?
C4S C4S C2S 174.1(15) 2_567 . ?
C1S C4S C2S 118.4(8) . . ?
C1S C4S C2S 113.4(7) 2_567 . ?
C3S C4S C2S 50.5(5) . . ?
C5S C4S C2S 51.8(5) . . ?
C2S C5S C1S 119.7(7) . 2_567 ?
C2S C5S C4S 65.8(6) . . ?
C1S C5S C4S 53.9(5) 2_567 . ?

loop_
_geom_bond_atom_site_label_1
_geom_bond_atom_site_label_2
_geom_bond_distance
_geom_bond_site_symmetry_2
_geom_bond_publ_flag
U1 O1 1.774(2) . ?
U1 O2 1.784(2) . ?
U1 N1 2.291(3) . ?
U1 N3 2.484(3) . ?
U1 N2 2.495(3) . ?
U1 C1 2.701(3) . ?
U1 P1 3.1576(8) . ?
U1 P2 3.2037(9) . ?
N1 Si1 1.741(3) . ?
N1 Si2 1.747(3) . ?
N2 P2 1.597(3) . ?
N2 Si3 1.727(3) . ?
N3 P1 1.603(3) . ?
N3 Si4 1.729(3) . ?
C1 P2 1.728(3) . ?
C1 P1 1.732(3) . ?
C1 H1 0.94(4) . ?
P1 C14 1.807(3) . ?
P1 C20 1.811(3) . ?
P2 C8 1.808(3) . ?
P2 C2 1.817(3) . ?
Si1 C37 1.867(4) . ?
Si1 C36 1.868(4) . ?
Si1 C35 1.876(4) . ?
Si2 C33 1.863(4) . ?
Si2 C34 1.873(4) . ?
Si2 C32 1.876(4) . ?
Si3 C26 1.856(4) . ?
Si3 C28 1.863(3) . ?
Si3 C27 1.863(4) . ?
Si4 C31 1.858(4) . ?
Si4 C30 1.866(4) . ?
Si4 C29 1.869(4) . ?
C2 C3 1.383(4) . ?
C2 C7 1.395(4) . ?
C3 C4 1.389(4) . ?
C3 H3 0.9300 . ?
C4 C5 1.376(5) . ?
C4 H4 0.9300 . ?
C5 C6 1.386(5) . ?
C5 H5 0.9300 . ?
C6 C7 1.385(5) . ?
C6 H6 0.9300 . ?
C7 H7 0.9300 . ?
C8 C9 1.388(4) . ?
C8 C13 1.399(4) . ?
C9 C10 1.398(5) . ?
C9 H9 0.9300 . ?
C10 C11 1.378(5) . ?
C10 H10 0.9300 . ?
C11 C12 1.381(5) . ?
C11 H11 0.9300 . ?
C12 C13 1.380(4) . ?
C12 H12 0.9300 . ?
C13 H13 0.9300 . ?
C14 C15 1.391(4) . ?
C14 C19 1.392(4) . ?
C15 C16 1.374(4) . ?
C15 H15 0.9300 . ?
C16 C17 1.387(5) . ?
C16 H16 0.9300 . ?
C17 C18 1.370(5) . ?
C17 H17 0.9300 . ?
C18 C19 1.389(4) . ?
C18 H18 0.9300 . ?
C19 H19 0.9300 . ?
C20 C25 1.376(4) . ?
C20 C21 1.380(5) . ?
C21 C22 1.385(5) . ?
C21 H21 0.9300 . ?
C22 C23 1.375(5) . ?
C22 H22 0.9300 . ?
C23 C24 1.366(5) . ?
C23 H23 0.9300 . ?
C24 C25 1.379(5) . ?
C24 H24 0.9300 . ?
C25 H25 0.9300 . ?
C26 H26A 0.9600 . ?
C26 H26B 0.9600 . ?
C26 H26C 0.9600 . ?
C27 H27A 0.9600 . ?
C27 H27B 0.9600 . ?
C27 H27C 0.9600 . ?
C28 H28A 0.9600 . ?
C28 H28B 0.9600 . ?
C28 H28C 0.9600 . ?
C29 H29A 0.9600 . ?
C29 H29B 0.9600 . ?
C29 H29C 0.9600 . ?
C30 H30A 0.9600 . ?
C30 H30B 0.9600 . ?
C30 H30C 0.9600 . ?
C31 H31A 0.9600 . ?
C31 H31B 0.9600 . ?
C31 H31C 0.9600 . ?
C32 H32A 0.9600 . ?
C32 H32B 0.9600 . ?
C32 H32C 0.9600 . ?
C33 H33A 0.9600 . ?
C33 H33B 0.9600 . ?
C33 H33C 0.9600 . ?
C34 H34A 0.9600 . ?
C34 H34B 0.9600 . ?
C34 H34C 0.9600 . ?
C35 H35A 0.9600 . ?
C35 H35B 0.9600 . ?
C35 H35C 0.9600 . ?
C36 H36A 0.9600 . ?
C36 H36B 0.9600 . ?
C36 H36C 0.9600 . ?
C37 H37A 0.9600 . ?
C37 H37B 0.9600 . ?
C37 H37C 0.9600 . ?
C1S C4S 1.302(10) . ?
C1S C4S 1.378(11) 2_567 ?
C1S C5S 1.499(10) 2_567 ?
C1S C3S 1.567(11) . ?
C2S C3S 1.314(10) . ?
C2S C5S 1.366(10) . ?
C2S C4S 1.585(9) . ?
C3S C4S 1.490(13) . ?
C4S C4S 1.171(17) 2_567 ?
C4S C1S 1.378(11) 2_567 ?
C4S C5S 1.540(12) . ?
C5S C1S 1.499(10) 2_567 ?

loop_
_geom_torsion_atom_site_label_1
_geom_torsion_atom_site_label_2
_geom_torsion_atom_site_label_3
_geom_torsion_atom_site_label_4
_geom_torsion
_geom_torsion_site_symmetry_1
_geom_torsion_site_symmetry_2
_geom_torsion_site_symmetry_3
_geom_torsion_site_symmetry_4
_geom_torsion_publ_flag
O1 U1 N1 Si1 -16.52(18) . . . . ?
O2 U1 N1 Si1 162.06(17) . . . . ?
N3 U1 N1 Si1 -110.80(16) . . . . ?
N2 U1 N1 Si1 79.75(19) . . . . ?
C1 U1 N1 Si1 -87.8(9) . . . . ?
P1 U1 N1 Si1 -123.54(14) . . . . ?
P2 U1 N1 Si1 92.0(2) . . . . ?
O1 U1 N1 Si2 169.58(15) . . . . ?
O2 U1 N1 Si2 -11.84(15) . . . . ?
N3 U1 N1 Si2 75.30(16) . . . . ?
N2 U1 N1 Si2 -94.15(16) . . . . ?
C1 U1 N1 Si2 98.3(9) . . . . ?
P1 U1 N1 Si2 62.56(19) . . . . ?
P2 U1 N1 Si2 -81.9(2) . . . . ?
O1 U1 N2 P2 -95.43(13) . . . . ?
O2 U1 N2 P2 84.44(13) . . . . ?
N1 U1 N2 P2 168.82(11) . . . . ?
N3 U1 N2 P2 0.05(16) . . . . ?
C1 U1 N2 P2 -12.68(11) . . . . ?
P1 U1 N2 P2 2.91(11) . . . . ?
O1 U1 N2 Si3 94.49(16) . . . . ?
O2 U1 N2 Si3 -85.64(16) . . . . ?
N1 U1 N2 Si3 -1.3(2) . . . . ?
N3 U1 N2 Si3 -170.03(13) . . . . ?
C1 U1 N2 Si3 177.24(19) . . . . ?
P1 U1 N2 Si3 -167.17(14) . . . . ?
P2 U1 N2 Si3 -170.1(2) . . . . ?
O1 U1 N3 P1 101.60(13) . . . . ?
O2 U1 N3 P1 -76.75(13) . . . . ?
N1 U1 N3 P1 -164.29(11) . . . . ?
N2 U1 N3 P1 5.70(16) . . . . ?
C1 U1 N3 P1 18.42(11) . . . . ?
P2 U1 N3 P1 5.73(11) . . . . ?
O1 U1 N3 Si4 -76.82(17) . . . . ?
O2 U1 N3 Si4 104.83(17) . . . . ?
N1 U1 N3 Si4 17.29(19) . . . . ?
N2 U1 N3 Si4 -172.72(13) . . . . ?
C1 U1 N3 Si4 -160.0(2) . . . . ?
P1 U1 N3 Si4 -178.4(3) . . . . ?
P2 U1 N3 Si4 -172.69(15) . . . . ?
O1 U1 C1 P2 108.19(13) . . . . ?
O2 U1 C1 P2 -70.27(13) . . . . ?
N1 U1 C1 P2 180(16) . . . . ?
N3 U1 C1 P2 -155.96(15) . . . . ?
N2 U1 C1 P2 11.49(10) . . . . ?
P1 U1 C1 P2 -139.16(19) . . . . ?
O1 U1 C1 P1 -112.65(13) . . . . ?
O2 U1 C1 P1 68.89(13) . . . . ?
N1 U1 C1 P1 -41.0(9) . . . . ?
N3 U1 C1 P1 -16.81(10) . . . . ?
N2 U1 C1 P1 150.65(15) . . . . ?
P2 U1 C1 P1 139.16(19) . . . . ?
Si4 N3 P1 C1 151.8(2) . . . . ?
U1 N3 P1 C1 -26.40(15) . . . . ?
Si4 N3 P1 C14 -85.6(2) . . . . ?
U1 N3 P1 C14 96.26(14) . . . . ?
Si4 N3 P1 C20 30.8(3) . . . . ?
U1 N3 P1 C20 -147.39(12) . . . . ?
Si4 N3 P1 U1 178.2(3) . . . . ?
P2 C1 P1 N3 111.4(3) . . . . ?
U1 C1 P1 N3 23.84(13) . . . . ?
P2 C1 P1 C14 -10.7(3) . . . . ?
U1 C1 P1 C14 -98.17(13) . . . . ?
P2 C1 P1 C20 -126.3(3) . . . . ?
U1 C1 P1 C20 146.17(12) . . . . ?
P2 C1 P1 U1 87.5(3) . . . . ?
O1 U1 P1 N3 -81.36(14) . . . . ?
O2 U1 P1 N3 100.50(14) . . . . ?
N1 U1 P1 N3 23.78(16) . . . . ?
N2 U1 P1 N3 -175.09(13) . . . . ?
C1 U1 P1 N3 -149.75(17) . . . . ?
P2 U1 P1 N3 -173.47(12) . . . . ?
O1 U1 P1 C1 68.39(14) . . . . ?
O2 U1 P1 C1 -109.75(14) . . . . ?
N1 U1 P1 C1 173.53(16) . . . . ?
N3 U1 P1 C1 149.75(17) . . . . ?
N2 U1 P1 C1 -25.34(14) . . . . ?
P2 U1 P1 C1 -23.72(12) . . . . ?
O1 U1 P1 C14 174.70(13) . . . . ?
O2 U1 P1 C14 -3.44(13) . . . . ?
N1 U1 P1 C14 -80.16(15) . . . . ?
N3 U1 P1 C14 -103.94(16) . . . . ?
N2 U1 P1 C14 80.97(12) . . . . ?
C1 U1 P1 C14 106.32(16) . . . . ?
P2 U1 P1 C14 82.59(11) . . . . ?
O1 U1 P1 C20 -11.4(2) . . . . ?
O2 U1 P1 C20 170.4(2) . . . . ?
N1 U1 P1 C20 93.7(2) . . . . ?
N3 U1 P1 C20 69.9(2) . . . . ?
N2 U1 P1 C20 -105.2(2) . . . . ?
C1 U1 P1 C20 -79.8(2) . . . . ?
P2 U1 P1 C20 -103.6(2) . . . . ?
Si3 N2 P2 C1 -173.9(2) . . . . ?
U1 N2 P2 C1 18.05(15) . . . . ?
Si3 N2 P2 C8 63.7(3) . . . . ?
U1 N2 P2 C8 -104.34(14) . . . . ?
Si3 N2 P2 C2 -54.3(3) . . . . ?
U1 N2 P2 C2 137.61(12) . . . . ?
Si3 N2 P2 U1 168.1(3) . . . . ?
P1 C1 P2 N2 -103.2(3) . . . . ?
U1 C1 P2 N2 -16.33(14) . . . . ?
P1 C1 P2 C8 20.9(3) . . . . ?
U1 C1 P2 C8 107.76(13) . . . . ?
P1 C1 P2 C2 135.9(3) . . . . ?
U1 C1 P2 C2 -137.24(12) . . . . ?
P1 C1 P2 U1 -86.8(3) . . . . ?
O1 U1 P2 N2 87.03(14) . . . . ?
O2 U1 P2 N2 -92.17(14) . . . . ?
N1 U1 P2 N2 -20.8(2) . . . . ?
N3 U1 P2 N2 -179.95(14) . . . . ?
C1 U1 P2 N2 159.19(18) . . . . ?
P1 U1 P2 N2 -176.68(13) . . . . ?
O1 U1 P2 C1 -72.16(14) . . . . ?
O2 U1 P2 C1 108.64(14) . . . . ?
N1 U1 P2 C1 -179.97(19) . . . . ?
N3 U1 P2 C1 20.86(14) . . . . ?
N2 U1 P2 C1 -159.19(18) . . . . ?
P1 U1 P2 C1 24.13(12) . . . . ?
O1 U1 P2 C8 -172.22(13) . . . . ?
O2 U1 P2 C8 8.58(13) . . . . ?
N1 U1 P2 C8 79.98(19) . . . . ?
N3 U1 P2 C8 -79.20(13) . . . . ?
N2 U1 P2 C8 100.75(17) . . . . ?
C1 U1 P2 C8 -100.06(17) . . . . ?
P1 U1 P2 C8 -75.93(11) . . . . ?
O1 U1 P2 C2 10.68(18) . . . . ?
O2 U1 P2 C2 -168.52(18) . . . . ?
N1 U1 P2 C2 -97.1(2) . . . . ?
N3 U1 P2 C2 103.70(17) . . . . ?
N2 U1 P2 C2 -76.3(2) . . . . ?
C1 U1 P2 C2 82.8(2) . . . . ?
P1 U1 P2 C2 106.97(16) . . . . ?
Si2 N1 Si1 C37 168.9(2) . . . . ?
U1 N1 Si1 C37 -5.1(3) . . . . ?
Si2 N1 Si1 C36 -70.8(2) . . . . ?
U1 N1 Si1 C36 115.2(2) . . . . ?
Si2 N1 Si1 C35 52.2(2) . . . . ?
U1 N1 Si1 C35 -121.81(18) . . . . ?
Si1 N1 Si2 C33 -95.0(2) . . . . ?
U1 N1 Si2 C33 79.42(19) . . . . ?
Si1 N1 Si2 C34 26.1(2) . . . . ?
U1 N1 Si2 C34 -159.48(17) . . . . ?
Si1 N1 Si2 C32 141.51(17) . . . . ?
U1 N1 Si2 C32 -44.1(2) . . . . ?
P2 N2 Si3 C26 -168.0(2) . . . . ?
U1 N2 Si3 C26 -1.9(2) . . . . ?
P2 N2 Si3 C28 75.1(3) . . . . ?
U1 N2 Si3 C28 -118.90(18) . . . . ?
P2 N2 Si3 C27 -48.7(3) . . . . ?
U1 N2 Si3 C27 117.33(18) . . . . ?
P1 N3 Si4 C31 -164.5(2) . . . . ?
U1 N3 Si4 C31 13.3(2) . . . . ?
P1 N3 Si4 C30 74.0(3) . . . . ?
U1 N3 Si4 C30 -108.17(19) . . . . ?
P1 N3 Si4 C29 -46.9(3) . . . . ?
U1 N3 Si4 C29 130.91(18) . . . . ?
N2 P2 C2 C3 -111.9(3) . . . . ?
C1 P2 C2 C3 4.5(3) . . . . ?
C8 P2 C2 C3 124.1(3) . . . . ?
U1 P2 C2 C3 -58.5(3) . . . . ?
N2 P2 C2 C7 67.7(3) . . . . ?
C1 P2 C2 C7 -175.9(3) . . . . ?
C8 P2 C2 C7 -56.2(3) . . . . ?
U1 P2 C2 C7 121.1(2) . . . . ?
C7 C2 C3 C4 -0.7(5) . . . . ?
P2 C2 C3 C4 179.0(3) . . . . ?
C2 C3 C4 C5 0.7(5) . . . . ?
C3 C4 C5 C6 -0.7(5) . . . . ?
C4 C5 C6 C7 0.6(5) . . . . ?
C5 C6 C7 C2 -0.6(5) . . . . ?
C3 C2 C7 C6 0.6(5) . . . . ?
P2 C2 C7 C6 -179.1(3) . . . . ?
N2 P2 C8 C9 -147.6(3) . . . . ?
C1 P2 C8 C9 93.7(3) . . . . ?
C2 P2 C8 C9 -25.0(3) . . . . ?
U1 P2 C8 C9 156.9(2) . . . . ?
N2 P2 C8 C13 34.1(3) . . . . ?
C1 P2 C8 C13 -84.6(3) . . . . ?
C2 P2 C8 C13 156.7(2) . . . . ?
U1 P2 C8 C13 -21.4(3) . . . . ?
C13 C8 C9 C10 0.5(5) . . . . ?
P2 C8 C9 C10 -177.8(2) . . . . ?
C8 C9 C10 C11 0.6(5) . . . . ?
C9 C10 C11 C12 -0.7(5) . . . . ?
C10 C11 C12 C13 -0.3(5) . . . . ?
C11 C12 C13 C8 1.4(5) . . . . ?
C9 C8 C13 C12 -1.5(5) . . . . ?
P2 C8 C13 C12 176.8(2) . . . . ?
N3 P1 C14 C15 171.1(2) . . . . ?
C1 P1 C14 C15 -71.3(3) . . . . ?
C20 P1 C14 C15 48.9(3) . . . . ?
U1 P1 C14 C15 -134.4(2) . . . . ?
N3 P1 C14 C19 -5.4(3) . . . . ?
C1 P1 C14 C19 112.2(3) . . . . ?
C20 P1 C14 C19 -127.6(3) . . . . ?
U1 P1 C14 C19 49.1(3) . . . . ?
C19 C14 C15 C16 -0.6(5) . . . . ?
P1 C14 C15 C16 -177.2(3) . . . . ?
C14 C15 C16 C17 1.1(5) . . . . ?
C15 C16 C17 C18 -0.8(5) . . . . ?
C16 C17 C18 C19 0.0(5) . . . . ?
C17 C18 C19 C14 0.5(5) . . . . ?
C15 C14 C19 C18 -0.2(5) . . . . ?
P1 C14 C19 C18 176.4(2) . . . . ?
N3 P1 C20 C25 108.3(3) . . . . ?
C1 P1 C20 C25 -8.7(4) . . . . ?
C14 P1 C20 C25 -130.3(3) . . . . ?
U1 P1 C20 C25 55.7(4) . . . . ?
N3 P1 C20 C21 -69.6(3) . . . . ?
C1 P1 C20 C21 173.3(3) . . . . ?
C14 P1 C20 C21 51.8(3) . . . . ?
U1 P1 C20 C21 -122.2(3) . . . . ?
C25 C20 C21 C22 0.0(6) . . . . ?
P1 C20 C21 C22 178.0(3) . . . . ?
C20 C21 C22 C23 0.5(7) . . . . ?
C21 C22 C23 C24 -1.1(7) . . . . ?
C22 C23 C24 C25 1.1(7) . . . . ?
C21 C20 C25 C24 0.0(6) . . . . ?
P1 C20 C25 C24 -177.9(3) . . . . ?
C23 C24 C25 C20 -0.6(7) . . . . ?
C5S C2S C3S C4S -0.8(8) . . . . ?
C5S C2S C3S C1S -1.7(11) . . . . ?
C4S C2S C3S C1S -0.8(6) . . . . ?
C4S C1S C3S C2S 1.0(7) . . . . ?
C4S C1S C3S C2S 0.8(9) 2_567 . . . ?
C5S C1S C3S C2S 5(17) 2_567 . . . ?
C4S C1S C3S C4S -0.3(8) 2_567 . . . ?
C5S C1S C3S C4S 4(16) 2_567 . . . ?
C5S C1S C4S C4S 0.4(9) 2_567 . . 2_567 ?
C3S C1S C4S C4S -179.7(10) . . . 2_567 ?
C4S C1S C4S C1S 0.000(2) 2_567 . . 2_567 ?
C5S C1S C4S C1S 0.4(9) 2_567 . . 2_567 ?
C3S C1S C4S C1S -179.7(10) . . . 2_567 ?
C4S C1S C4S C3S 179.7(10) 2_567 . . . ?
C5S C1S C4S C3S -179.9(6) 2_567 . . . ?
C4S C1S C4S C5S 178(5) 2_567 . . . ?
C5S C1S C4S C5S 178(4) 2_567 . . . ?
C3S C1S C4S C5S -2(4) . . . . ?
C4S C1S C4S C2S 178.9(12) 2_567 . . . ?
C5S C1S C4S C2S 179.3(5) 2_567 . . . ?
C3S C1S C4S C2S -0.8(6) . . . . ?
C2S C3S C4S C4S -178.7(15) . . . 2_567 ?
C1S C3S C4S C4S 0.4(13) . . . 2_567 ?
C2S C3S C4S C1S -179.0(6) . . . . ?
C2S C3S C4S C1S 0(3) . . . 2_567 ?
C1S C3S C4S C1S 179(3) . . . 2_567 ?
C2S C3S C4S C5S 0.6(6) . . . . ?
C1S C3S C4S C5S 179.7(7) . . . . ?
C1S C3S C4S C2S 179.0(6) . . . . ?
C3S C2S C4S C4S 171(11) . . . 2_567 ?
C5S C2S C4S C4S -10(10) . . . 2_567 ?
C3S C2S C4S C1S 1.0(7) . . . . ?
C5S C2S C4S C1S -179.8(8) . . . . ?
C3S C2S C4S C1S -180.0(8) . . . 2_567 ?
C5S C2S C4S C1S -0.7(6) . . . 2_567 ?
C5S C2S C4S C3S 179.2(7) . . . . ?
C3S C2S C4S C5S -179.2(7) . . . . ?
C3S C2S C5S C1S 1.5(11) . . . 2_567 ?
C4S C2S C5S C1S 0.7(6) . . . 2_567 ?
C3S C2S C5S C4S 0.8(8) . . . . ?
C4S C4S C5S C2S 178.8(12) 2_567 . . . ?
C1S C4S C5S C2S 1(4) . . . . ?
C1S C4S C5S C2S 179.2(6) 2_567 . . . ?
C3S C4S C5S C2S -0.6(6) . . . . ?
C4S C4S C5S C1S -0.5(10) 2_567 . . 2_567 ?
C1S C4S C5S C1S -178(4) . . . 2_567 ?
C3S C4S C5S C1S -179.8(7) . . . 2_567 ?
C2S C4S C5S C1S -179.2(6) . . . 2_567 ?
